data_4070849
loop_
_publ_author_name
'Vicente, Jos\'e'
'Arcas, Aurelia'
'G\'alvez-L\'opez, Mar\'ia-Dolores'
'Juli\'a-Hern\'andez, Francisco'
'Bautista, Delia'
'Jones, Peter G.'

_publ_section_title
;
 Synthesis of Bis(2,6-dinitroaryl)palladium(II) and
 Mono(2,6-dinitroaryl)platinum(II) Complexes. A New Example of the
 Transphobia Effect and of Transmetalation from Pt to Hg
;
_journal_issue 7
_journal_name_full Organometallics
_journal_page_first 1582
_journal_paper_doi 10.1021/om701077y
_journal_volume 27
_journal_year 2008
_chemical_formula_sum 'C25 H30 N3 O9.5 Pd'
_chemical_formula_weight 630.92
_chemical_name_systematic
; 
 ? 
;
_space_group_IT_number 2
_symmetry_cell_setting triclinic
_symmetry_space_group_name_Hall '-P 1'
_symmetry_space_group_name_H-M 'P -1'
_atom_sites_solution_hydrogens geom
_atom_sites_solution_primary patterson
_atom_sites_solution_secondary difmap
_audit_creation_method SHELXL-97
_cell_angle_alpha 107.407(2)
_cell_angle_beta 103.434(2)
_cell_angle_gamma 91.700(2)
_cell_formula_units_Z 2
_cell_length_a 10.0026(5)
_cell_length_b 10.5211(5)
_cell_length_c 14.3597(7)
_cell_measurement_reflns_used 9856
_cell_measurement_temperature 100(2)
_cell_measurement_theta_max 28.16
_cell_measurement_theta_min 2.27
_cell_volume 1394.50(12)
_computing_cell_refinement 'Bruker SAINT'
_computing_data_collection 'Bruker SMART'
_computing_data_reduction 'Bruker SAINT'
_computing_molecular_graphics 'Bruker SHELXTL'
_computing_publication_material 'Bruker SHELXTL'
_computing_structure_refinement 'SHELXL-97 (Sheldrick, 1997)'
_computing_structure_solution 'SHELXS-97 (Sheldrick, 1990)'
_diffrn_ambient_temperature 100(2)
_diffrn_detector_area_resol_mean 8.26
_diffrn_measured_fraction_theta_full 0.993
_diffrn_measured_fraction_theta_max 0.912
_diffrn_measurement_device_type '?'Bruker SMART APEX''
_diffrn_measurement_method \w-scan
_diffrn_radiation_monochromator graphite
_diffrn_radiation_source 'fine-focus sealed tube'
_diffrn_radiation_type MoK\a
_diffrn_radiation_wavelength 0.71073
_diffrn_reflns_av_R_equivalents 0.0232
_diffrn_reflns_av_sigmaI/netI 0.0299
_diffrn_reflns_limit_h_max 12
_diffrn_reflns_limit_h_min -12
_diffrn_reflns_limit_k_max 13
_diffrn_reflns_limit_k_min -13
_diffrn_reflns_limit_l_max 18
_diffrn_reflns_limit_l_min -18
_diffrn_reflns_number 16229
_diffrn_reflns_theta_full 26.00
_diffrn_reflns_theta_max 28.17
_diffrn_reflns_theta_min 2.04
_exptl_absorpt_coefficient_mu 0.722
_exptl_absorpt_correction_T_max 0.9445
_exptl_absorpt_correction_T_min 0.8691
_exptl_absorpt_correction_type multi-scan
_exptl_absorpt_process_details SADABS
_exptl_crystal_colour colourless
_exptl_crystal_density_diffrn 1.503
_exptl_crystal_density_method 'not measured'
_exptl_crystal_description block
_exptl_crystal_F_000 646
_exptl_crystal_size_max 0.20
_exptl_crystal_size_mid 0.16
_exptl_crystal_size_min 0.08
_refine_diff_density_max 0.969
_refine_diff_density_min -0.922
_refine_diff_density_rms 0.086
_refine_ls_extinction_method none
_refine_ls_goodness_of_fit_ref 1.049
_refine_ls_hydrogen_treatment 'ordered methyls rigid, other H riding'
_refine_ls_matrix_type full
_refine_ls_number_parameters 377
_refine_ls_number_reflns 6240
_refine_ls_number_restraints 40
_refine_ls_restrained_S_all 1.052
_refine_ls_R_factor_all 0.0326
_refine_ls_R_factor_gt 0.0296
_refine_ls_shift/su_max 0.001
_refine_ls_shift/su_mean 0.000
_refine_ls_structure_factor_coef Fsqd
_refine_ls_weighting_details 'calc w=1/[\s^2^(Fo^2^)+(0.0463P)^2^+0.5668P] where P=(Fo^2^+2Fc^2^)/3'
_refine_ls_weighting_scheme calc
_refine_ls_wR_factor_gt 0.0758
_refine_ls_wR_factor_ref 0.0775
_reflns_number_gt 5765
_reflns_number_total 6240
_reflns_threshold_expression >2sigma(I)
_cod_data_source_file om701077y-file001.cif
_cod_data_source_block fjh371s
_cod_original_formula_sum 'C25 H30 N3 O9.50 Pd'
_cod_database_code 4070849

loop_
_symmetry_equiv_pos_as_xyz
'x, y, z'
'-x, -y, -z'

loop_
_atom_site_label
_atom_site_type_symbol
_atom_site_fract_x
_atom_site_fract_y
_atom_site_fract_z
_atom_site_U_iso_or_equiv
_atom_site_adp_type
_atom_site_occupancy
_atom_site_symmetry_multiplicity
_atom_site_calc_flag
_atom_site_refinement_flags
_atom_site_disorder_assembly
_atom_site_disorder_group
Pd1 Pd 0.591848(15) 0.649321(15) 0.696361(11) 0.01387(6) Uani 1 1 d . . .
O1 O 0.56187(15) 0.71243(15) 0.57457(11) 0.0179(3) Uani 1 1 d . . .
O2 O 0.40994(15) 0.52658(15) 0.64034(11) 0.0181(3) Uani 1 1 d . . .
O3 O 0.8743(2) 0.5250(2) 0.79904(19) 0.0504(6) Uani 1 1 d . . .
O4 O 0.97527(17) 0.52741(16) 0.68355(12) 0.0261(4) Uani 1 1 d . . .
O5 O 0.55152(16) 0.93732(16) 0.78987(13) 0.0270(4) Uani 1 1 d . . .
O6 O 0.62594(18) 1.03498(18) 0.69552(15) 0.0326(4) Uani 1 1 d . . .
O7 O 0.88098(18) 1.13125(15) 0.83434(14) 0.0264(4) Uani 1 1 d . . .
O8 O 1.13893(16) 1.03378(16) 0.87006(12) 0.0241(3) Uani 1 1 d . . .
O9 O 1.14793(15) 0.75718(15) 0.82317(12) 0.0193(3) Uani 1 1 d . . .
N1 N 0.62636(18) 0.61453(18) 0.90466(14) 0.0184(4) Uani 1 1 d . . .
N2 N 0.91801(18) 0.58201(18) 0.74886(15) 0.0196(4) Uani 1 1 d . . .
N3 N 0.63977(19) 0.96359(18) 0.74973(15) 0.0216(4) Uani 1 1 d . . .
C1 C 0.4465(2) 0.6891(2) 0.50781(16) 0.0186(4) Uani 1 1 d . . .
C2 C 0.3310(2) 0.6053(2) 0.50023(16) 0.0206(4) Uani 1 1 d . . .
H2 H 0.2513 0.6019 0.4481 0.025 Uiso 1 1 calc R . .
C3 C 0.3202(2) 0.5263(2) 0.56102(16) 0.0187(4) Uani 1 1 d . . .
C4 C 0.4414(3) 0.7603(2) 0.43061(18) 0.0261(5) Uani 1 1 d . . .
H4A H 0.4580 0.8572 0.4645 0.039 Uiso 1 1 calc R . .
H4B H 0.3502 0.7383 0.3826 0.039 Uiso 1 1 calc R . .
H4C H 0.5127 0.7317 0.3944 0.039 Uiso 1 1 calc R . .
C5 C 0.1940(2) 0.4276(2) 0.53333(18) 0.0249(5) Uani 1 1 d . . .
H5A H 0.2152 0.3377 0.4995 0.037 Uiso 1 1 calc R . .
H5B H 0.1182 0.4532 0.4879 0.037 Uiso 1 1 calc R . .
H5C H 0.1665 0.4278 0.5946 0.037 Uiso 1 1 calc R . .
C6 C 0.6177(2) 0.6189(2) 0.82475(17) 0.0180(4) Uani 1 1 d . . .
C11 C 0.7703(2) 0.7684(2) 0.75136(15) 0.0142(4) Uani 1 1 d . . .
C12 C 0.7727(2) 0.9064(2) 0.76889(16) 0.0165(4) Uani 1 1 d . . .
C13 C 0.8918(2) 0.9969(2) 0.80630(17) 0.0190(4) Uani 1 1 d . . .
C14 C 1.0197(2) 0.9477(2) 0.82590(16) 0.0185(4) Uani 1 1 d . . .
C15 C 1.0256(2) 0.8097(2) 0.80294(16) 0.0162(4) Uani 1 1 d . . .
C16 C 0.9023(2) 0.7258(2) 0.76772(15) 0.0156(4) Uani 1 1 d . . .
C17 C 0.9396(3) 1.2021(3) 0.7783(3) 0.0420(7) Uani 1 1 d . . .
H17A H 1.0381 1.1906 0.7873 0.063 Uiso 1 1 calc R . .
H17B H 0.9284 1.2976 0.8032 0.063 Uiso 1 1 calc R . .
H17C H 0.8919 1.1661 0.7066 0.063 Uiso 1 1 calc R . .
C18 C 1.1753(3) 1.0640(3) 0.9770(2) 0.0355(6) Uani 1 1 d . . .
H18A H 1.1051 1.1144 1.0050 0.053 Uiso 1 1 calc R . .
H18B H 1.2654 1.1178 1.0055 0.053 Uiso 1 1 calc R . .
H18C H 1.1803 0.9804 0.9941 0.053 Uiso 1 1 calc R . .
C19 C 1.2393(2) 0.7734(3) 0.76165(19) 0.0276(5) Uani 1 1 d . . .
H19A H 1.1896 0.7387 0.6902 0.041 Uiso 1 1 calc R . .
H19B H 1.3194 0.7239 0.7742 0.041 Uiso 1 1 calc R . .
H19C H 1.2706 0.8687 0.7789 0.041 Uiso 1 1 calc R . .
C21 C 0.6327(2) 0.6214(2) 1.00482(16) 0.0176(4) Uani 1 1 d . . .
C22 C 0.7182(2) 0.5388(2) 1.04720(17) 0.0208(4) Uani 1 1 d . . .
C23 C 0.7231(2) 0.5492(2) 1.14660(17) 0.0229(5) Uani 1 1 d . . .
H23 H 0.7795 0.4952 1.1783 0.027 Uiso 1 1 calc R . .
C24 C 0.6470(2) 0.6369(2) 1.20029(17) 0.0252(5) Uani 1 1 d . . .
H24 H 0.6514 0.6419 1.2681 0.030 Uiso 1 1 calc R . .
C25 C 0.5643(2) 0.7175(2) 1.15614(18) 0.0242(5) Uani 1 1 d . . .
H25 H 0.5137 0.7782 1.1943 0.029 Uiso 1 1 calc R . .
C26 C 0.5547(2) 0.7104(2) 1.05653(17) 0.0203(4) Uani 1 1 d . . .
C27 C 0.8014(3) 0.4459(3) 0.98778(19) 0.0290(5) Uani 1 1 d . . .
H27A H 0.8505 0.3936 1.0285 0.044 Uiso 1 1 calc R . .
H27B H 0.8685 0.4982 0.9700 0.044 Uiso 1 1 calc R . .
H27C H 0.7395 0.3850 0.9261 0.044 Uiso 1 1 calc R . .
C28 C 0.4634(3) 0.7961(2) 1.00746(18) 0.0275(5) Uani 1 1 d . . .
H28A H 0.5162 0.8418 0.9750 0.041 Uiso 1 1 calc R . .
H28B H 0.4306 0.8629 1.0588 0.041 Uiso 1 1 calc R . .
H28C H 0.3840 0.7394 0.9567 0.041 Uiso 1 1 calc R . .
O99 O -0.0059(18) 1.011(3) 0.492(3) 0.096(4) Uani 0.50 1 d PDU A -1
C91 C 0.0993(7) 0.9401(8) 0.5499(6) 0.065(2) Uani 0.50 1 d PDU A -1
H91A H 0.0669 0.9293 0.6075 0.077 Uiso 0.50 1 calc PR A -1
H91B H 0.1045 0.8496 0.5046 0.077 Uiso 0.50 1 calc PR A -1
C92 C 0.2418(14) 1.016(2) 0.5888(15) 0.079(6) Uani 0.50 1 d PDU A -1
H92A H 0.2719 1.0323 0.5326 0.095 Uiso 0.50 1 calc PR A -1
H92B H 0.3067 0.9638 0.6199 0.095 Uiso 0.50 1 calc PR A -1
H92C H 0.2391 1.1023 0.6391 0.095 Uiso 0.50 1 calc PR A -1
C93 C -0.1494(6) 0.9361(7) 0.4562(5) 0.0452(14) Uani 0.50 1 d PDU A -1
H93A H -0.1836 0.9326 0.5149 0.054 Uiso 0.50 1 calc PR A -1
H93B H -0.1461 0.8431 0.4143 0.054 Uiso 0.50 1 calc PR A -1
C94 C -0.2470(12) 1.0066(18) 0.3944(12) 0.042(2) Uani 0.50 1 d PDU A -1
H94A H -0.2349 1.1030 0.4305 0.050 Uiso 0.50 1 calc PR A -1
H94B H -0.3427 0.9709 0.3843 0.050 Uiso 0.50 1 calc PR A -1
H94C H -0.2260 0.9913 0.3288 0.050 Uiso 0.50 1 calc PR A -1

loop_
_atom_site_aniso_label
_atom_site_aniso_U_11
_atom_site_aniso_U_22
_atom_site_aniso_U_33
_atom_site_aniso_U_23
_atom_site_aniso_U_13
_atom_site_aniso_U_12
Pd1 0.01400(9) 0.01478(9) 0.01359(9) 0.00648(6) 0.00234(6) 0.00131(6)
O1 0.0186(7) 0.0203(7) 0.0173(7) 0.0097(6) 0.0042(6) 0.0030(6)
O2 0.0168(7) 0.0208(7) 0.0166(7) 0.0072(6) 0.0024(6) -0.0008(6)
O3 0.0629(14) 0.0354(11) 0.0907(18) 0.0447(12) 0.0564(13) 0.0296(10)
O4 0.0292(9) 0.0228(8) 0.0227(8) 0.0027(7) 0.0044(7) 0.0102(7)
O5 0.0201(8) 0.0250(8) 0.0391(10) 0.0102(7) 0.0129(7) 0.0065(7)
O6 0.0327(10) 0.0292(9) 0.0445(11) 0.0252(8) 0.0073(8) 0.0116(7)
O7 0.0311(9) 0.0126(7) 0.0384(10) 0.0077(7) 0.0142(8) 0.0044(6)
O8 0.0216(8) 0.0214(8) 0.0272(9) 0.0048(7) 0.0068(7) -0.0051(6)
O9 0.0130(7) 0.0233(8) 0.0235(8) 0.0103(6) 0.0041(6) 0.0045(6)
N1 0.0163(9) 0.0211(9) 0.0177(9) 0.0082(7) 0.0017(7) -0.0015(7)
N2 0.0161(9) 0.0161(9) 0.0280(10) 0.0099(8) 0.0043(8) 0.0039(7)
N3 0.0206(9) 0.0156(9) 0.0281(10) 0.0068(8) 0.0048(8) 0.0065(7)
C1 0.0220(11) 0.0177(10) 0.0162(10) 0.0052(8) 0.0044(8) 0.0059(8)
C2 0.0199(11) 0.0237(11) 0.0171(10) 0.0070(9) 0.0014(8) 0.0048(8)
C3 0.0170(10) 0.0213(10) 0.0162(10) 0.0025(8) 0.0055(8) 0.0042(8)
C4 0.0293(12) 0.0277(12) 0.0240(12) 0.0152(10) 0.0025(10) 0.0024(10)
C5 0.0200(11) 0.0334(13) 0.0200(11) 0.0088(10) 0.0024(9) -0.0029(9)
C6 0.0155(10) 0.0161(10) 0.0216(11) 0.0070(8) 0.0019(8) -0.0007(8)
C11 0.0167(10) 0.0137(9) 0.0130(9) 0.0051(8) 0.0040(8) 0.0013(7)
C12 0.0164(10) 0.0171(10) 0.0186(10) 0.0076(8) 0.0063(8) 0.0055(8)
C13 0.0245(11) 0.0118(9) 0.0226(11) 0.0065(8) 0.0083(9) 0.0024(8)
C14 0.0183(10) 0.0176(10) 0.0200(11) 0.0062(8) 0.0054(8) -0.0013(8)
C15 0.0156(10) 0.0190(10) 0.0160(10) 0.0078(8) 0.0043(8) 0.0040(8)
C16 0.0186(10) 0.0145(9) 0.0149(10) 0.0062(8) 0.0040(8) 0.0038(8)
C17 0.0455(17) 0.0215(13) 0.071(2) 0.0250(14) 0.0250(15) 0.0063(11)
C18 0.0303(14) 0.0374(14) 0.0292(13) 0.0023(11) 0.0019(11) -0.0103(11)
C19 0.0205(11) 0.0358(13) 0.0324(13) 0.0139(11) 0.0134(10) 0.0087(10)
C21 0.0177(10) 0.0205(10) 0.0151(10) 0.0086(8) 0.0016(8) -0.0027(8)
C22 0.0161(10) 0.0243(11) 0.0235(11) 0.0112(9) 0.0033(9) -0.0015(8)
C23 0.0203(11) 0.0268(11) 0.0240(11) 0.0156(10) 0.0006(9) 0.0008(9)
C24 0.0282(12) 0.0306(12) 0.0162(11) 0.0100(9) 0.0017(9) -0.0035(10)
C25 0.0285(12) 0.0228(11) 0.0211(11) 0.0054(9) 0.0077(9) 0.0032(9)
C26 0.0202(11) 0.0187(10) 0.0210(11) 0.0080(9) 0.0014(9) -0.0010(8)
C27 0.0245(12) 0.0366(14) 0.0318(13) 0.0170(11) 0.0092(10) 0.0098(10)
C28 0.0325(13) 0.0254(12) 0.0259(12) 0.0114(10) 0.0049(10) 0.0101(10)
O99 0.078(3) 0.095(8) 0.102(8) 0.024(5) 0.007(3) 0.011(4)
C91 0.043(4) 0.078(5) 0.068(5) 0.027(4) -0.001(3) 0.014(3)
C92 0.058(6) 0.064(10) 0.096(12) 0.020(8) -0.008(6) -0.008(6)
C93 0.040(3) 0.046(3) 0.051(4) 0.025(3) 0.001(3) 0.000(3)
C94 0.039(4) 0.037(5) 0.054(5) 0.022(4) 0.011(3) 0.008(3)

loop_
_atom_type_symbol
_atom_type_description
_atom_type_scat_dispersion_real
_atom_type_scat_dispersion_imag
_atom_type_scat_source
C C 0.0033 0.0016 'International Tables Vol C Tables 4.2.6.8 and 6.1.1.4'
H H 0.0000 0.0000 'International Tables Vol C Tables 4.2.6.8 and 6.1.1.4'
N N 0.0061 0.0033 'International Tables Vol C Tables 4.2.6.8 and 6.1.1.4'
O O 0.0106 0.0060 'International Tables Vol C Tables 4.2.6.8 and 6.1.1.4'
Pd Pd -0.9988 1.0072 'International Tables Vol C Tables 4.2.6.8 and 6.1.1.4'

loop_
_geom_angle_atom_site_label_1
_geom_angle_atom_site_label_2
_geom_angle_atom_site_label_3
_geom_angle
C6 Pd1 C11 88.56(8)
C6 Pd1 O1 170.58(7)
C11 Pd1 O1 87.58(7)
C6 Pd1 O2 91.23(7)
C11 Pd1 O2 179.63(7)
O1 Pd1 O2 92.67(6)
C1 O1 Pd1 123.07(14)
C3 O2 Pd1 123.22(14)
C13 O7 C17 114.51(19)
C14 O8 C18 111.53(18)
C15 O9 C19 114.01(16)
C6 N1 C21 174.5(2)
O3 N2 O4 123.61(19)
O3 N2 C16 118.50(19)
O4 N2 C16 117.89(18)
O6 N3 O5 124.55(19)
O6 N3 C12 117.52(19)
O5 N3 C12 117.93(18)
O1 C1 C2 126.7(2)
O1 C1 C4 114.12(19)
C2 C1 C4 119.1(2)
C3 C2 C1 126.9(2)
O2 C3 C2 126.1(2)
O2 C3 C5 114.29(19)
C2 C3 C5 119.6(2)
N1 C6 Pd1 172.00(19)
C12 C11 C16 113.07(18)
C12 C11 Pd1 120.93(15)
C16 C11 Pd1 125.77(15)
C13 C12 C11 124.98(19)
C13 C12 N3 116.50(18)
C11 C12 N3 118.49(18)
O7 C13 C14 121.1(2)
O7 C13 C12 119.86(19)
C14 C13 C12 118.59(19)
O8 C14 C13 120.63(19)
O8 C14 C15 119.91(19)
C13 C14 C15 119.44(19)
O9 C15 C16 119.55(18)
O9 C15 C14 121.53(19)
C16 C15 C14 118.62(19)
C15 C16 C11 125.04(19)
C15 C16 N2 115.05(17)
C11 C16 N2 119.90(18)
C26 C21 N1 117.97(19)
C26 C21 C22 123.8(2)
N1 C21 C22 118.20(19)
C23 C22 C21 116.6(2)
C23 C22 C27 122.1(2)
C21 C22 C27 121.3(2)
C24 C23 C22 121.1(2)
C23 C24 C25 120.7(2)
C24 C25 C26 120.6(2)
C25 C26 C21 117.1(2)
C25 C26 C28 121.0(2)
C21 C26 C28 121.9(2)
C93 O99 C91 111.8(19)
C92 C91 O99 112.3(13)
O99 C93 C94 109.5(11)

loop_
_geom_bond_atom_site_label_1
_geom_bond_atom_site_label_2
_geom_bond_distance
Pd1 C6 1.925(2)
Pd1 C11 2.000(2)
Pd1 O1 2.0130(14)
Pd1 O2 2.0456(15)
O1 C1 1.280(3)
O2 C3 1.275(3)
O3 N2 1.208(3)
O4 N2 1.218(2)
O5 N3 1.227(2)
O6 N3 1.223(3)
O7 C13 1.364(2)
O7 C17 1.449(3)
O8 C14 1.373(3)
O8 C18 1.426(3)
O9 C15 1.363(2)
O9 C19 1.449(3)
N1 C6 1.145(3)
N1 C21 1.405(3)
N2 C16 1.475(3)
N3 C12 1.477(3)
C1 C2 1.396(3)
C1 C4 1.505(3)
C2 C3 1.392(3)
C3 C5 1.507(3)
C11 C12 1.396(3)
C11 C16 1.397(3)
C12 C13 1.394(3)
C13 C14 1.394(3)
C14 C15 1.396(3)
C15 C16 1.391(3)
C21 C26 1.391(3)
C21 C22 1.405(3)
C22 C23 1.388(3)
C22 C27 1.502(3)
C23 C24 1.383(3)
C24 C25 1.388(3)
C25 C26 1.390(3)
C26 C28 1.508(3)
O99 C93 1.52(2)
O99 C91 1.540(18)
C91 C92 1.510(14)
C93 C94 1.524(12)

loop_
_geom_hbond_atom_site_label_D
_geom_hbond_atom_site_label_H
_geom_hbond_atom_site_label_A
_geom_hbond_distance_DH
_geom_hbond_distance_HA
_geom_hbond_distance_DA
_geom_hbond_angle_DHA
_geom_hbond_site_symmetry_A
C17 H17B O3 0.98 2.48 3.416(3) 159.0 1_565
C28 H28B O5 0.98 2.50 3.420(3) 156.9 2_677
C5 H5B O4 0.98 2.49 3.357(3) 146.8 2_666
